data_4328615
loop_
_publ_author_name
'Rylee B. Thomas'
'Philip A. Smith'
'Ayesha Jaleel'
'Paul Vogel'
'Carlos Crawford'
'Zerihun Assefa'
'Richard E. Sykora'

_publ_contact_author_address
;University of South Alabama
Department of Chemistry
Chemistry Building, Room 223
Mobile  AL  36688-0002
;
_publ_contact_author_email rsykora@jaguar1.usouthal.edu
_publ_contact_author_fax 1(251)4607359
_publ_contact_author_name 'Richard E. Sykora'
_publ_contact_author_phone 1(251)4607422
_publ_section_title
;
 Synthesis, Structural, and Photoluminescence Studies of
 Gd(terpy)(H2O)(NO3)2M(CN)2 (M = Au, Ag) Complexes: Multiple Emissions
 from Intra- and Intermolecular Excimers and Exciplexes
;
_journal_name_full 'Inorganic Chemistry'
_journal_page_first 3399
_journal_page_last 3408
_journal_paper_doi 10.1021/ic2014495
_journal_volume 51
_journal_year 2012
_chemical_formula_moiety 'C17 H13 Au Gd N7 O7'
_chemical_formula_sum 'C17 H13 Au Gd N7 O7'
_chemical_formula_weight 781.56
_chemical_name_systematic
; 
 ? 
;
_space_group_IT_number 2
_symmetry_cell_setting triclinic
_symmetry_space_group_name_Hall '-P 1'
_symmetry_space_group_name_H-M 'P -1'
_atom_sites_solution_hydrogens geom
_atom_sites_solution_primary direct
_atom_sites_solution_secondary difmap
_audit_creation_method SHELXL-97
_cell_angle_alpha 74.923(3)
_cell_angle_beta 78.151(3)
_cell_angle_gamma 88.401(3)
_cell_formula_units_Z 2
_cell_length_a 7.5707(3)
_cell_length_b 10.0671(4)
_cell_length_c 15.1260(4)
_cell_measurement_reflns_used 14766
_cell_measurement_temperature 290(2)
_cell_measurement_theta_max 25.6263
_cell_measurement_theta_min 3.3311
_cell_volume 1089.03(7)
_computing_cell_refinement '<i>CrysAlisPro</i> Oxford Diffraction (2009)'
_computing_data_collection '<i>CrysAlisPro</i> Oxford Diffraction (2009)'
_computing_data_reduction '<i>CrysAlisPro</i> Oxford Diffraction (2009)'
_computing_molecular_graphics 'Sheldrick (2008)'
_computing_structure_refinement 'Sheldrick (2008)'
_computing_structure_solution 'Sheldrick (2008)'
_diffrn_ambient_temperature 290(2)
_diffrn_detector_area_resol_mean 16.0514
_diffrn_measured_fraction_theta_full 0.998
_diffrn_measured_fraction_theta_max 0.998
_diffrn_measurement_device_type 'Xcalibur, Eos'
_diffrn_measurement_method '\w scans'
_diffrn_radiation_monochromator graphite
_diffrn_radiation_source 'fine-focus sealed tube'
_diffrn_radiation_type MoK\a
_diffrn_radiation_wavelength 0.71073
_diffrn_reflns_av_R_equivalents 0.0453
_diffrn_reflns_av_sigmaI/netI 0.0254
_diffrn_reflns_limit_h_max 9
_diffrn_reflns_limit_h_min -9
_diffrn_reflns_limit_k_max 12
_diffrn_reflns_limit_k_min -12
_diffrn_reflns_limit_l_max 18
_diffrn_reflns_limit_l_min -18
_diffrn_reflns_number 20028
_diffrn_reflns_theta_full 25.68
_diffrn_reflns_theta_max 25.68
_diffrn_reflns_theta_min 3.34
_exptl_absorpt_coefficient_mu 9.801
_exptl_absorpt_correction_T_max 1.000
_exptl_absorpt_correction_T_min 0.16828
_exptl_absorpt_correction_type multi-scan
_exptl_absorpt_process_details CrysAlis
_exptl_crystal_colour yellow
_exptl_crystal_density_diffrn 2.383
_exptl_crystal_description prism
_exptl_crystal_F_000 726
_exptl_crystal_size_max 0.37
_exptl_crystal_size_mid 0.28
_exptl_crystal_size_min 0.11
_refine_diff_density_max 1.055
_refine_diff_density_min -1.584
_refine_diff_density_rms 0.131
_refine_ls_extinction_method none
_refine_ls_goodness_of_fit_ref 1.058
_refine_ls_hydrogen_treatment constr
_refine_ls_matrix_type full
_refine_ls_number_parameters 298
_refine_ls_number_reflns 4132
_refine_ls_number_restraints 0
_refine_ls_restrained_S_all 1.058
_refine_ls_R_factor_all 0.0276
_refine_ls_R_factor_gt 0.0240
_refine_ls_shift/su_max 0.001
_refine_ls_shift/su_mean 0.000
_refine_ls_structure_factor_coef Fsqd
_refine_ls_weighting_details 'calc w=1/[\s^2^(Fo^2^)+(0.0416P)^2^+0.0000P] where P=(Fo^2^+2Fc^2^)/3'
_refine_ls_weighting_scheme calc
_refine_ls_wR_factor_gt 0.0636
_refine_ls_wR_factor_ref 0.0647
_reflns_number_gt 3624
_reflns_number_total 4132
_reflns_threshold_expression >2sigma(I)
_cod_data_source_file ic2014495_si_002_2.cif
_cod_data_source_block GdAu
_cod_original_cell_volume 1089.04(7)
_cod_database_code 4328615

loop_
_symmetry_equiv_pos_as_xyz
'x, y, z'
'-x, -y, -z'

loop_
_atom_site_label
_atom_site_type_symbol
_atom_site_fract_x
_atom_site_fract_y
_atom_site_fract_z
_atom_site_U_iso_or_equiv
_atom_site_adp_type
_atom_site_occupancy
_atom_site_symmetry_multiplicity
_atom_site_calc_flag
_atom_site_refinement_flags
Gd1 Gd 0.32174(3) 0.378694(19) 0.260339(13) 0.02580(7) Uani 1 1 d .
Au1 Au 0.36781(3) 0.141606(18) -0.036110(12) 0.04097(8) Uani 1 1 d .
C1 C 0.2259(8) 0.5907(6) 0.0603(3) 0.0522(14) Uani 1 1 d .
H1 H 0.2650 0.5134 0.0399 0.063 Uiso 1 1 calc R
C2 C 0.1706(8) 0.6991(6) -0.0016(3) 0.0541(14) Uani 1 1 d .
H2 H 0.1722 0.6954 -0.0625 0.065 Uiso 1 1 calc R
C3 C 0.1128(7) 0.8128(5) 0.0271(4) 0.0501(13) Uani 1 1 d .
H3 H 0.0703 0.8869 -0.0134 0.060 Uiso 1 1 calc R
C4 C 0.1180(7) 0.8174(5) 0.1182(4) 0.0497(12) Uani 1 1 d .
H4 H 0.0844 0.8961 0.1381 0.060 Uiso 1 1 calc R
C5 C 0.1738(6) 0.7035(4) 0.1782(3) 0.0339(10) Uani 1 1 d .
C6 C 0.1830(6) 0.7006(4) 0.2747(3) 0.0356(10) Uani 1 1 d .
C7 C 0.1601(7) 0.8166(5) 0.3074(4) 0.0493(13) Uani 1 1 d .
H7 H 0.1392 0.9007 0.2681 0.059 Uiso 1 1 calc R
C8 C 0.1683(8) 0.8073(5) 0.3996(4) 0.0541(14) Uani 1 1 d .
H8 H 0.1512 0.8847 0.4228 0.065 Uiso 1 1 calc R
C9 C 0.2015(7) 0.6845(5) 0.4552(4) 0.0450(12) Uani 1 1 d .
H9 H 0.2081 0.6772 0.5170 0.054 Uiso 1 1 calc R
C10 C 0.2257(6) 0.5691(4) 0.4202(3) 0.0321(9) Uani 1 1 d .
C11 C 0.2611(6) 0.4339(4) 0.4785(3) 0.0309(9) Uani 1 1 d .
C12 C 0.2596(7) 0.4106(5) 0.5729(3) 0.0430(12) Uani 1 1 d .
H12 H 0.2333 0.4816 0.6021 0.052 Uiso 1 1 calc R
C13 C 0.2968(8) 0.2825(6) 0.6233(3) 0.0527(14) Uani 1 1 d .
H13 H 0.2972 0.2666 0.6867 0.063 Uiso 1 1 calc R
C14 C 0.3337(7) 0.1773(5) 0.5800(3) 0.0474(12) Uani 1 1 d .
H14 H 0.3605 0.0899 0.6128 0.057 Uiso 1 1 calc R
C15 C 0.3295(7) 0.2060(5) 0.4869(3) 0.0434(12) Uani 1 1 d .
H15 H 0.3504 0.1347 0.4577 0.052 Uiso 1 1 calc R
C16 C 0.3246(8) 0.2223(5) 0.0730(4) 0.0477(13) Uani 1 1 d .
C17 C 0.3975(8) 0.0628(5) -0.1451(3) 0.0476(13) Uani 1 1 d .
N1 N 0.2274(5) 0.5887(4) 0.1499(2) 0.0364(9) Uani 1 1 d .
N2 N 0.2160(5) 0.5781(3) 0.3300(2) 0.0301(8) Uani 1 1 d .
N3 N 0.2970(5) 0.3312(4) 0.4351(2) 0.0335(8) Uani 1 1 d .
N4 N 0.3016(7) 0.2706(4) 0.1337(3) 0.0526(12) Uani 1 1 d .
N5 N 0.4087(9) 0.0122(5) -0.2040(3) 0.0675(16) Uani 1 1 d .
N6 N -0.0103(6) 0.2117(4) 0.3345(3) 0.0413(9) Uani 1 1 d .
N7 N 0.6671(6) 0.5169(4) 0.1922(3) 0.0486(11) Uani 1 1 d .
O1 O 0.1406(5) 0.1576(3) 0.3354(2) 0.0468(8) Uani 1 1 d .
O2 O -0.0106(5) 0.3387(3) 0.3008(3) 0.0482(8) Uani 1 1 d .
O3 O -0.1530(6) 0.1439(4) 0.3655(3) 0.0680(12) Uani 1 1 d .
O4 O 0.5824(5) 0.4950(4) 0.2770(2) 0.0492(9) Uani 1 1 d .
O5 O 0.5905(5) 0.4718(4) 0.1387(2) 0.0573(10) Uani 1 1 d .
O6 O 0.8140(6) 0.5764(5) 0.1657(4) 0.0900(16) Uani 1 1 d .
O7 O 0.5352(4) 0.2011(3) 0.2861(2) 0.0439(8) Uani 1 1 d .
H7A H 0.5513 0.1342 0.2610 0.066 Uiso 1 1 d .
H7B H 0.6077 0.1923 0.3232 0.066 Uiso 1 1 d .

loop_
_atom_site_aniso_label
_atom_site_aniso_U_11
_atom_site_aniso_U_22
_atom_site_aniso_U_33
_atom_site_aniso_U_23
_atom_site_aniso_U_13
_atom_site_aniso_U_12
Gd1 0.02545(12) 0.02670(12) 0.02919(12) -0.01298(9) -0.00743(8) 0.00266(8)
Au1 0.05019(14) 0.04196(12) 0.03832(12) -0.01978(9) -0.01423(9) 0.00198(9)
C1 0.062(4) 0.056(3) 0.035(3) -0.011(2) -0.006(2) 0.017(3)
C2 0.054(3) 0.067(4) 0.032(2) 0.000(2) -0.006(2) 0.006(3)
C3 0.044(3) 0.043(3) 0.052(3) 0.007(2) -0.011(2) 0.002(2)
C4 0.048(3) 0.036(3) 0.061(3) -0.004(2) -0.015(3) 0.005(2)
C5 0.023(2) 0.032(2) 0.044(2) -0.0069(19) -0.0031(19) -0.0002(18)
C6 0.033(2) 0.025(2) 0.046(2) -0.0086(19) -0.002(2) 0.0002(18)
C7 0.050(3) 0.031(2) 0.067(3) -0.014(2) -0.012(3) 0.001(2)
C8 0.069(4) 0.036(3) 0.064(3) -0.027(3) -0.013(3) 0.000(3)
C9 0.050(3) 0.041(3) 0.055(3) -0.029(2) -0.013(2) 0.003(2)
C10 0.028(2) 0.033(2) 0.039(2) -0.0167(19) -0.0041(18) -0.0010(18)
C11 0.023(2) 0.039(2) 0.034(2) -0.0150(19) -0.0046(17) -0.0039(18)
C12 0.053(3) 0.047(3) 0.037(2) -0.021(2) -0.015(2) 0.002(2)
C13 0.067(4) 0.059(3) 0.036(3) -0.015(2) -0.016(2) -0.004(3)
C14 0.052(3) 0.048(3) 0.044(3) -0.009(2) -0.018(2) -0.002(2)
C15 0.052(3) 0.036(3) 0.044(3) -0.012(2) -0.009(2) 0.000(2)
C16 0.056(3) 0.047(3) 0.052(3) -0.021(2) -0.027(3) 0.009(2)
C17 0.068(4) 0.039(3) 0.038(3) -0.012(2) -0.016(2) 0.008(3)
N1 0.035(2) 0.035(2) 0.0358(19) -0.0070(16) -0.0027(16) 0.0046(17)
N2 0.0236(18) 0.0280(18) 0.041(2) -0.0127(16) -0.0062(15) -0.0010(14)
N3 0.041(2) 0.0305(19) 0.0301(18) -0.0116(15) -0.0049(16) 0.0016(16)
N4 0.072(3) 0.052(3) 0.050(2) -0.032(2) -0.026(2) 0.010(2)
N5 0.110(5) 0.055(3) 0.044(2) -0.024(2) -0.021(3) 0.029(3)
N6 0.036(2) 0.039(2) 0.053(2) -0.0124(19) -0.0163(19) -0.0049(18)
N7 0.030(2) 0.038(2) 0.070(3) -0.003(2) -0.006(2) -0.0021(18)
O1 0.043(2) 0.0311(17) 0.071(2) -0.0121(16) -0.0237(18) 0.0025(15)
O2 0.0353(19) 0.0307(17) 0.075(2) -0.0087(16) -0.0110(17) 0.0024(14)
O3 0.046(2) 0.056(2) 0.098(3) -0.004(2) -0.025(2) -0.020(2)
O4 0.0316(18) 0.062(2) 0.063(2) -0.0349(19) -0.0043(16) -0.0061(16)
O5 0.035(2) 0.090(3) 0.0428(19) -0.0150(19) 0.0001(16) -0.003(2)
O6 0.037(2) 0.088(3) 0.119(4) 0.015(3) -0.009(2) -0.026(2)
O7 0.0366(19) 0.0499(19) 0.062(2) -0.0349(17) -0.0244(16) 0.0192(15)

loop_
_atom_type_symbol
_atom_type_description
_atom_type_scat_dispersion_real
_atom_type_scat_dispersion_imag
_atom_type_scat_source
C C 0.0033 0.0016 'International Tables Vol C Tables 4.2.6.8 and 6.1.1.4'
H H 0.0000 0.0000 'International Tables Vol C Tables 4.2.6.8 and 6.1.1.4'
O O 0.0106 0.0060 'International Tables Vol C Tables 4.2.6.8 and 6.1.1.4'
Gd Gd -0.1653 3.9035 'International Tables Vol C Tables 4.2.6.8 and 6.1.1.4'
Au Au -2.0133 8.8022 'International Tables Vol C Tables 4.2.6.8 and 6.1.1.4'
N N 0.0061 0.0033 'International Tables Vol C Tables 4.2.6.8 and 6.1.1.4'

loop_
_geom_angle_atom_site_label_1
_geom_angle_atom_site_label_2
_geom_angle_atom_site_label_3
_geom_angle
_geom_angle_site_symmetry_3
O7 Gd1 O4 76.02(12) .
O7 Gd1 O5 76.83(13) .
O4 Gd1 O5 52.40(12) .
O7 Gd1 N4 79.78(13) .
O4 Gd1 N4 126.78(15) .
O5 Gd1 N4 76.32(15) .
O7 Gd1 O2 124.13(11) .
O4 Gd1 O2 148.55(11) .
O5 Gd1 O2 147.55(12) .
N4 Gd1 O2 83.21(15) .
O7 Gd1 N1 147.61(12) .
O4 Gd1 N1 93.27(13) .
O5 Gd1 N1 72.59(13) .
N4 Gd1 N1 82.84(13) .
O2 Gd1 N1 80.17(12) .
O7 Gd1 O1 73.70(12) .
O4 Gd1 O1 139.32(12) .
O5 Gd1 O1 140.56(12) .
N4 Gd1 O1 73.16(14) .
O2 Gd1 O1 50.44(11) .
N1 Gd1 O1 126.42(12) .
O7 Gd1 N3 78.98(11) .
O4 Gd1 N3 75.36(12) .
O5 Gd1 N3 126.14(12) .
N4 Gd1 N3 143.64(13) .
O2 Gd1 N3 84.74(12) .
N1 Gd1 N3 128.43(11) .
O1 Gd1 N3 72.72(11) .
O7 Gd1 N2 135.79(11) .
O4 Gd1 N2 71.33(11) .
O5 Gd1 N2 104.39(12) .
N4 Gd1 N2 144.21(14) .
O2 Gd1 N2 78.24(11) .
N1 Gd1 N2 64.08(11) .
O1 Gd1 N2 114.99(11) .
N3 Gd1 N2 64.63(11) .
O7 Gd1 N7 75.10(12) .
O4 Gd1 N7 26.31(12) .
O5 Gd1 N7 26.10(12) .
N4 Gd1 N7 101.61(16) .
O2 Gd1 N7 160.76(11) .
N1 Gd1 N7 81.96(13) .
O1 Gd1 N7 148.80(11) .
N3 Gd1 N7 100.99(13) .
N2 Gd1 N7 87.58(12) .
O7 Gd1 N6 99.02(12) .
O4 Gd1 N6 153.01(12) .
O5 Gd1 N6 153.27(12) .
N4 Gd1 N6 76.96(14) .
O2 Gd1 N6 25.11(11) .
N1 Gd1 N6 103.41(12) .
O1 Gd1 N6 25.33(11) .
N3 Gd1 N6 77.65(12) .
N2 Gd1 N6 96.89(11) .
N7 Gd1 N6 174.12(12) .
C17 Au1 C16 177.0(2) .
C17 Au1 Au1 79.87(15) 2_655
C16 Au1 Au1 102.30(15) 2_655
N1 C1 C2 123.9(5) .
N1 C1 H1 118.0 .
C2 C1 H1 118.0 .
C3 C2 C1 118.9(5) .
C3 C2 H2 120.6 .
C1 C2 H2 120.6 .
C2 C3 C4 119.3(5) .
C2 C3 H3 120.4 .
C4 C3 H3 120.4 .
C5 C4 C3 119.1(5) .
C5 C4 H4 120.4 .
C3 C4 H4 120.4 .
N1 C5 C4 121.4(4) .
N1 C5 C6 116.3(4) .
C4 C5 C6 122.3(4) .
N2 C6 C7 121.3(4) .
N2 C6 C5 116.6(4) .
C7 C6 C5 122.1(4) .
C6 C7 C8 119.5(5) .
C6 C7 H7 120.2 .
C8 C7 H7 120.2 .
C9 C8 C7 119.2(4) .
C9 C8 H8 120.4 .
C7 C8 H8 120.4 .
C8 C9 C10 120.1(5) .
C8 C9 H9 119.9 .
C10 C9 H9 119.9 .
N2 C10 C9 120.6(4) .
N2 C10 C11 117.7(3) .
C9 C10 C11 121.7(4) .
N3 C11 C12 120.9(4) .
N3 C11 C10 116.6(4) .
C12 C11 C10 122.5(4) .
C13 C12 C11 119.8(4) .
C13 C12 H12 120.1 .
C11 C12 H12 120.1 .
C12 C13 C14 119.9(4) .
C12 C13 H13 120.0 .
C14 C13 H13 120.0 .
C15 C14 C13 117.6(5) .
C15 C14 H14 121.2 .
C13 C14 H14 121.2 .
N3 C15 C14 123.9(4) .
N3 C15 H15 118.0 .
C14 C15 H15 118.0 .
N4 C16 Au1 178.6(5) .
N5 C17 Au1 176.3(5) .
C1 N1 C5 117.4(4) .
C1 N1 Gd1 121.2(3) .
C5 N1 Gd1 121.4(3) .
C6 N2 C10 119.2(3) .
C6 N2 Gd1 120.5(3) .
C10 N2 Gd1 119.1(3) .
C15 N3 C11 117.9(4) .
C15 N3 Gd1 121.4(3) .
C11 N3 Gd1 120.7(3) .
C16 N4 Gd1 167.8(5) .
O3 N6 O2 120.8(4) .
O3 N6 O1 122.2(4) .
O2 N6 O1 116.9(4) .
O3 N6 Gd1 178.5(4) .
O2 N6 Gd1 57.6(2) .
O1 N6 Gd1 59.3(2) .
O6 N7 O5 122.7(5) .
O6 N7 O4 121.3(5) .
O5 N7 O4 116.0(4) .
O6 N7 Gd1 178.1(4) .
O5 N7 Gd1 59.2(2) .
O4 N7 Gd1 56.8(2) .
N6 O1 Gd1 95.4(2) .
N6 O2 Gd1 97.2(3) .
N7 O4 Gd1 96.9(3) .
N7 O5 Gd1 94.7(3) .
Gd1 O7 H7A 126.6 .
Gd1 O7 H7B 126.1 .
H7A O7 H7B 107.3 .

loop_
_geom_bond_atom_site_label_1
_geom_bond_atom_site_label_2
_geom_bond_distance
_geom_bond_site_symmetry_2
Gd1 O7 2.386(3) .
Gd1 O4 2.412(3) .
Gd1 O5 2.465(3) .
Gd1 N4 2.468(4) .
Gd1 O2 2.483(3) .
Gd1 N1 2.517(4) .
Gd1 O1 2.518(3) .
Gd1 N3 2.528(3) .
Gd1 N2 2.539(3) .
Gd1 N7 2.861(4) .
Gd1 N6 2.916(4) .
Au1 C17 1.979(5) .
Au1 C16 1.988(5) .
Au1 Au1 3.5054(4) 2_655
C1 N1 1.352(6) .
C1 C2 1.359(7) .
C1 H1 0.9300 .
C2 C3 1.357(7) .
C2 H2 0.9300 .
C3 C4 1.399(7) .
C3 H3 0.9300 .
C4 C5 1.380(6) .
C4 H4 0.9300 .
C5 N1 1.358(5) .
C5 C6 1.469(6) .
C6 N2 1.347(5) .
C6 C7 1.377(6) .
C7 C8 1.386(7) .
C7 H7 0.9300 .
C8 C9 1.352(7) .
C8 H8 0.9300 .
C9 C10 1.390(6) .
C9 H9 0.9300 .
C10 N2 1.360(5) .
C10 C11 1.468(6) .
C11 N3 1.356(5) .
C11 C12 1.383(6) .
C12 C13 1.372(7) .
C12 H12 0.9300 .
C13 C14 1.378(7) .
C13 H13 0.9300 .
C14 C15 1.369(7) .
C14 H14 0.9300 .
C15 N3 1.346(6) .
C15 H15 0.9300 .
C16 N4 1.128(6) .
C17 N5 1.123(6) .
N6 O3 1.233(5) .
N6 O2 1.247(5) .
N6 O1 1.253(5) .
N7 O6 1.219(6) .
N7 O5 1.263(5) .
N7 O4 1.277(5) .
O7 H7A 0.8500 .
O7 H7B 0.8500 .

loop_
_geom_hbond_atom_site_label_D
_geom_hbond_atom_site_label_H
_geom_hbond_atom_site_label_A
_geom_hbond_distance_DH
_geom_hbond_distance_HA
_geom_hbond_distance_DA
_geom_hbond_angle_DHA
_geom_hbond_site_symmetry_A
O7 H7A N5 0.85 1.88 2.730(5) 178.9 2_655
O7 H7B O3 0.85 2.05 2.842(5) 155.3 1_655
